data_7242203
loop_
_publ_author_name
'Freimann, Sven A.'
'Prescimone, Alessandro'
'Housecroft, Catherine E.'
'Constable, Edwin C.'

_publ_section_title
;
 Turning over on sticky balls: preparation and catalytic studies of
 surface-functionalized TiO2 nanoparticles
;
_journal_issue 10
_journal_name_full 'RSC Advances'
_journal_page_first 5537
_journal_page_last 5547
_journal_paper_doi 10.1039/D0RA09319J
_journal_volume 11
_journal_year 2021
_chemical_formula_moiety 'C50 H48 N6 O6 P2 Rh, 3(F6 P), C2 H3 N'
_chemical_formula_sum 'C52 H51 F18 N7 O6 P5 Rh'
_chemical_formula_weight 1469.76
_space_group_crystal_system triclinic
_space_group_IT_number 2
_space_group_name_Hall '-P 1'
_space_group_name_H-M_alt 'P -1'
_atom_sites_solution_hydrogens mixed
_atom_sites_solution_primary dual
_audit_creation_date 2020-08-17
_audit_creation_method
;
Olex2 1.3
(compiled 2020.07.31 svn.rc2a77460 for OlexSys, GUI svn.r6145)
;
_audit_update_record
;
2020-08-27 deposited with the CCDC.	2021-01-22 downloaded from the CCDC.
;
_cell_angle_alpha 73.903(4)
_cell_angle_beta 83.442(4)
_cell_angle_gamma 82.315(3)
_cell_formula_units_Z 2
_cell_length_a 12.2477(7)
_cell_length_b 14.0636(8)
_cell_length_c 19.8182(11)
_cell_measurement_reflns_used 9980
_cell_measurement_temperature 150
_cell_measurement_theta_max 70.132
_cell_measurement_theta_min 3.489
_cell_volume 3239.6(3)
_computing_cell_refinement 'SAINT v8.34A (Bruker, 2013)'
_computing_data_reduction 'SAINT v8.34A (Bruker, 2013)'
_computing_molecular_graphics 'Olex2 1.3 (Dolomanov et al., 2009)'
_computing_publication_material 'Olex2 1.3 (Dolomanov et al., 2009)'
_computing_structure_refinement 'SHELXL 2018/3 (Sheldrick, 2015)'
_computing_structure_solution 'SHELXT 2018/2 (Sheldrick, 2018)'
_diffrn_ambient_temperature 150
_diffrn_measured_fraction_theta_full 0.955
_diffrn_measured_fraction_theta_max 0.925
_diffrn_measurement_device Area
_diffrn_measurement_device_type 'Bruker APEX-II CCD'
_diffrn_measurement_method '\f and \w scans'
_diffrn_radiation_monochromator graphite
_diffrn_radiation_probe x-ray
_diffrn_radiation_type CuK\a
_diffrn_radiation_wavelength 1.54178
_diffrn_reflns_av_R_equivalents 0.0431
_diffrn_reflns_av_unetI/netI 0.0445
_diffrn_reflns_Laue_measured_fraction_full 0.955
_diffrn_reflns_Laue_measured_fraction_max 0.925
_diffrn_reflns_limit_h_max 14
_diffrn_reflns_limit_h_min -14
_diffrn_reflns_limit_k_max 12
_diffrn_reflns_limit_k_min -17
_diffrn_reflns_limit_l_max 24
_diffrn_reflns_limit_l_min -23
_diffrn_reflns_number 37630
_diffrn_reflns_point_group_measured_fraction_full 0.955
_diffrn_reflns_point_group_measured_fraction_max 0.925
_diffrn_reflns_theta_full 67.679
_diffrn_reflns_theta_max 70.543
_diffrn_reflns_theta_min 3.289
_diffrn_source_current 0.6
_diffrn_source_power 0.03
_diffrn_source_voltage 50.0
_diffrn_standards_number 0
_exptl_absorpt_coefficient_mu 4.223
_exptl_absorpt_correction_T_max 0.7533
_exptl_absorpt_correction_T_min 0.5780
_exptl_absorpt_correction_type multi-scan
_exptl_absorpt_process_details
;
SADABS-2012/1 (Bruker,2012) was used for absorption correction.
wR2(int) was 0.1008 before and 0.0531 after correction.
The Ratio of minimum to maximum transmission is 0.7673.
The \l/2 correction factor is 0.0015.
;
_exptl_crystal_colour colourless
_exptl_crystal_colour_primary colourless
_exptl_crystal_density_diffrn 1.507
_exptl_crystal_description plate
_exptl_crystal_F_000 1484
_exptl_crystal_size_max 0.23
_exptl_crystal_size_mid 0.21
_exptl_crystal_size_min 0.07
_refine_diff_density_max 3.824
_refine_diff_density_min -0.811
_refine_diff_density_rms 0.174
_refine_ls_extinction_method none
_refine_ls_goodness_of_fit_ref 1.071
_refine_ls_hydrogen_treatment constr
_refine_ls_matrix_type full
_refine_ls_number_parameters 845
_refine_ls_number_reflns 11469
_refine_ls_number_restraints 80
_refine_ls_restrained_S_all 1.076
_refine_ls_R_factor_all 0.1189
_refine_ls_R_factor_gt 0.1061
_refine_ls_shift/su_max 0.000
_refine_ls_shift/su_mean 0.000
_refine_ls_structure_factor_coef Fsqd
_refine_ls_weighting_details 'w=1/[\s^2^(Fo^2^)+(0.1763P)^2^+18.1836P] where P=(Fo^2^+2Fc^2^)/3'
_refine_ls_weighting_scheme calc
_refine_ls_wR_factor_gt 0.2968
_refine_ls_wR_factor_ref 0.3092
_reflns_Friedel_coverage 0.000
_reflns_number_gt 9490
_reflns_number_total 11469
_reflns_threshold_expression 'I > 2\s(I)'
_cod_data_source_file d0ra09319j2.cif
_cod_data_source_block frs087_150k_0m
_cod_database_code 7242203
_shelx_shelxl_version_number 2018/3
_shelx_space_group_comment
;
The symmetry employed for this shelxl refinement is uniquely defined
by the following loop, which should always be used as a source of
symmetry information in preference to the above space-group names.
They are only intended as comments.
;
_shelx_estimated_absorpt_t_max 0.756
_shelx_estimated_absorpt_t_min 0.443
_olex2_refinement_description
;
1. Fixed Uiso
 At 1.2 times of:
  All C(H) groups, {H51A,H51B} of C51, {H61A,H61B} of C61, {H53A,H53B} of C53,
   {H55A,H55B} of C55, {H57A,H57B} of C57
 At 1.5 times of:
  All C(H,H,H) groups, {H59A,H59B} of C59
2. Restrained distances
 C58-C57 = C55-C56 = C52-C51 = C53-C54 = C62-C61
 1.5 with sigma of 0.005
 O3-C61 = O5-C57 = O5-C55 = O6-C53 = O6-C51
 1.42 with sigma of 0.005
 C58-C57 = C55-C56 = C62-C61 = C60-C59
 1.5 with sigma of 0.005
 O2-C59 = O3-C61 = O6-C51 = O6-C53 = O5-C57 = O5-C55
 1.45 with sigma of 0.005
3. Uiso/Uaniso restraints and constraints
Uanis(O5) \\sim Ueq, Uanis(C55) \\sim Ueq, Uanis(C56) \\sim Ueq, Uanis(C57)
\\sim Ueq, Uanis(C58) \\sim Ueq, Uanis(O6) \\sim Ueq, Uanis(C53) \\sim Ueq,
Uanis(C54) \\sim Ueq, Uanis(C52) \\sim Ueq, Uanis(C51) \\sim Ueq: with sigma of
0.005 and sigma for terminal atoms of 0.01
Uanis(C23) = Uanis(C25) = Uanis(C24) = Uanis(C22) = Uanis(C18) = Uanis(C20) =
Uanis(C21) = Uanis(C17)
Uanis(C57) = Uanis(C58) = Uanis(C56) = Uanis(C55)
Uanis(C62) = Uanis(C61) = Uanis(C59) = Uanis(C60)
Uanis(C51) = Uanis(C52) = Uanis(C54) = Uanis(C53)
4. Others
 Fixed Sof: C65(0.5) N7(0.5) C36(0.75) H36(0.75) C38(0.75) H38(0.75) C35(0.75)
 H35(0.75) C66(0.5) H66A(0.5) H66B(0.5) H66C(0.5) C39(0.75) H39(0.75) C51(0.5)
 H51A(0.5) H51B(0.5) C52(0.5) H52A(0.5) H52B(0.5) H52C(0.5) C17(0.5) H17(0.5)
 C21(0.5) H21(0.5) C57(0.5) H57A(0.5) H57B(0.5) C63(0.5) C18(0.5) H18(0.5)
 C20(0.5) H20(0.5) C64(0.5) H64A(0.5) H64B(0.5) H64C(0.5) N8(0.5) C58(0.5)
 H58A(0.5) H58B(0.5) H58C(0.5) C53(0.5) H53A(0.5) H53B(0.5) C56(0.5) H56A(0.5)
 H56B(0.5) H56C(0.5) C54(0.5) H54A(0.5) H54B(0.5) H54C(0.5) C43(0.25) H43(0.25)
 C42(0.25) H42(0.25) C41(0.25) H41(0.25) C40(0.25) H40(0.25) C55(0.5) H55A(0.5)
 H55B(0.5) C24(0.5) H24(0.5) C25(0.5) H25(0.5) C23(0.5) H23(0.5) C22(0.5)
 H22(0.5)
5.a Riding coordinates:
 C52(H52A,H52B,H52C), C62(H62A,H62B,H62C), C54(H54A,H54B,H54C), C60(H60A,H60B,
 H60C), C59(H59A,H59B)
5.b Secondary CH2 refined with riding coordinates:
 C51(H51A,H51B), C61(H61A,H61B), C57(H57A,H57B), C53(H53A,H53B), C55(H55A,H55B)
5.c Aromatic/amide H refined with riding coordinates:
 C9(H9), C32(H32), C7(H7), C15(H15), C3(H3), C50(H50), C26(H26), C49(H49),
 C1(H1), C47(H47), C4(H4), C14(H14), C12(H12), C2(H2), C44(H44), C13(H13),
 C29(H29), C48(H48), C28(H28), C27(H27), C36(H36), C38(H38), C35(H35), C39(H39),
  C17(H17), C21(H21), C18(H18), C20(H20), C43(H43), C42(H42), C41(H41),
 C40(H40), C24(H24), C25(H25), C23(H23), C22(H22)
5.d Idealised Me refined as rotating group:
 C66(H66A,H66B,H66C), C64(H64A,H64B,H64C), C58(H58A,H58B,H58C), C56(H56A,H56B,
 H56C)
;
_olex2_date_sample_data_collection 2020-08-14
_olex2_date_sample_submission 2020-06-25
_olex2_diffrn_ambient_temperature_device 'Oxford Cryosystems'
_olex2_exptl_crystal_mounting_method
;
The crystal was mounted on a mylar loop in perfluoroether oil
;
_olex2_submission_original_sample_id FRS087_150K
_olex2_submission_special_instructions 'No special instructions were received'

loop_
_space_group_symop_operation_xyz
'x, y, z'
'-x, -y, -z'

loop_
_atom_site_label
_atom_site_type_symbol
_atom_site_fract_x
_atom_site_fract_y
_atom_site_fract_z
_atom_site_U_iso_or_equiv
_atom_site_adp_type
_atom_site_occupancy
_atom_site_site_symmetry_order
_atom_site_calc_flag
_atom_site_refinement_flags_posn
_atom_site_refinement_flags_adp
_atom_site_refinement_flags_occupancy
_atom_site_disorder_assembly
_atom_site_disorder_group
Rh1 Rh 0.70409(4) 0.55960(4) 0.26585(3) 0.0403(2) Uani 1 1 d . . . . .
P3 P 0.2908(2) 0.5969(2) 0.44831(14) 0.0650(7) Uani 1 1 d . . . . .
P5 P 0.7665(2) 0.4503(3) 0.01262(14) 0.0731(8) Uani 1 1 d . . . . .
P2 P 0.2546(3) 1.1767(3) 0.4295(2) 0.0824(10) Uani 1 1 d . . . . .
P1 P 1.2688(3) -0.0165(3) 0.1200(2) 0.1045(13) Uani 1 1 d . . . . .
P4 P 0.7722(4) 0.9866(3) 0.2746(3) 0.1169(15) Uani 1 1 d . . . . .
N5 N 0.8042(5) 0.4587(5) 0.2295(3) 0.0405(14) Uani 1 1 d . . . . .
N1 N 0.8038(5) 0.5725(5) 0.3378(3) 0.0430(14) Uani 1 1 d . . . . .
N2 N 0.6114(5) 0.6620(5) 0.3029(3) 0.0419(14) Uani 1 1 d . . . . .
N4 N 0.7957(6) 0.6519(5) 0.1885(4) 0.0494(16) Uani 1 1 d . . . . .
F15 F 0.7535(6) 0.3890(6) 0.0931(3) 0.0840(19) Uani 1 1 d . . . . .
F14 F 0.6364(5) 0.4667(6) 0.0113(3) 0.092(2) Uani 1 1 d . . . . .
N3 N 0.5701(6) 0.5812(5) 0.2083(3) 0.0462(15) Uani 1 1 d . . . . .
N6 N 0.6453(5) 0.4325(5) 0.3299(3) 0.0437(15) Uani 1 1 d . . . . .
C31 C 0.8839(6) 0.4907(6) 0.1793(4) 0.0436(17) Uani 1 1 d . . . . .
F18 F 0.7770(8) 0.5158(8) -0.0674(4) 0.117(3) Uani 1 1 d . . . . .
O4 O 0.3116(7) 1.2007(6) 0.4822(4) 0.074(2) Uani 1 1 d . . . . .
F13 F 0.7580(8) 0.5480(7) 0.0395(4) 0.115(3) Uani 1 1 d . . . . .
F16 F 0.7721(9) 0.3553(7) -0.0129(5) 0.131(4) Uani 1 1 d . . . . .
C8 C 0.4919(7) 0.8160(7) 0.3474(5) 0.051(2) Uani 1 1 d . . . . .
F1 F 0.4177(7) 0.6108(8) 0.4483(5) 0.117(3) Uani 1 1 d . . . . .
C45 C 0.7931(7) 0.3629(6) 0.2610(4) 0.0457(18) Uani 1 1 d . . . . .
C9 C 0.4536(7) 0.7782(7) 0.2957(5) 0.051(2) Uani 1 1 d . . . . .
H9 H 0.386127 0.806690 0.275362 0.061 Uiso 1 1 calc R U . . .
F4 F 0.2616(8) 0.5958(8) 0.5264(4) 0.117(3) Uani 1 1 d . . . . .
F17 F 0.8954(6) 0.4465(11) 0.0129(4) 0.155(5) Uani 1 1 d . . . . .
C32 C 0.9619(7) 0.4209(7) 0.1596(4) 0.0470(18) Uani 1 1 d . . . . .
H32 H 1.020442 0.441952 0.125120 0.056 Uiso 1 1 calc R U . . .
C5 C 0.7619(7) 0.6431(7) 0.3716(4) 0.0454(18) Uani 1 1 d . . . . .
C30 C 0.8751(7) 0.6014(7) 0.1536(4) 0.0483(19) Uani 1 1 d . . . . .
F2 F 0.3269(8) 0.5912(8) 0.3696(4) 0.123(3) Uani 1 1 d . . . . .
C6 C 0.6507(6) 0.6945(6) 0.3522(4) 0.0416(16) Uani 1 1 d . . . . .
C7 C 0.5924(7) 0.7694(7) 0.3758(4) 0.051(2) Uani 1 1 d . . . . .
H7 H 0.619224 0.790786 0.411743 0.061 Uiso 1 1 calc R U . . .
C46 C 0.6988(7) 0.3480(7) 0.3160(5) 0.053(2) Uani 1 1 d . . . . .
C10 C 0.5155(7) 0.7000(6) 0.2755(4) 0.0455(18) Uani 1 1 d . . . . .
C15 C 0.5530(8) 0.5299(7) 0.1630(5) 0.054(2) Uani 1 1 d . . . . .
H15 H 0.609863 0.481910 0.152529 0.065 Uiso 1 1 calc R U . . .
F9 F 0.8017(9) 0.8800(7) 0.3170(8) 0.155(5) Uani 1 1 d . . . . .
C3 C 0.9232(8) 0.6146(8) 0.4336(5) 0.061(2) Uani 1 1 d . . . . .
H3 H 0.964722 0.629292 0.466403 0.073 Uiso 1 1 calc R U . . .
O1 O 1.2722(9) -0.1052(7) 0.1805(5) 0.105(3) Uani 1 1 d . . . . .
C50 C 0.5581(7) 0.4272(8) 0.3778(5) 0.054(2) Uani 1 1 d . . . . .
H50 H 0.521075 0.486665 0.387076 0.064 Uiso 1 1 calc R U . . .
C26 C 0.7882(10) 0.7495(7) 0.1702(6) 0.066(3) Uani 1 1 d . . . . .
H26 H 0.734341 0.784497 0.195438 0.079 Uiso 1 1 calc R U . . .
C16 C 0.4280(7) 0.8997(7) 0.3688(5) 0.056(2) Uani 1 1 d . . . . .
C34 C 1.0359(7) 0.2414(7) 0.1706(6) 0.059(2) Uani 1 1 d . . . . .
C49 C 0.5217(10) 0.3381(9) 0.4135(6) 0.075(3) Uani 1 1 d . . . . .
H49 H 0.459300 0.335195 0.446905 0.090 Uiso 1 1 calc R U . . .
F6 F 0.2704(11) 0.7076(8) 0.4241(7) 0.189(7) Uani 1 1 d . . . . .
F3 F 0.3299(10) 0.4819(8) 0.4745(7) 0.179(6) Uani 1 1 d . . . . .
C11 C 0.4893(7) 0.6501(7) 0.2231(4) 0.0486(19) Uani 1 1 d . . . . .
F5 F 0.1755(9) 0.5701(14) 0.4459(5) 0.209(8) Uani 1 1 d . . . . .
O3 O 1.2241(13) -0.0307(8) 0.0507(6) 0.136(5) Uani 1 1 d D . . . .
C1 C 0.9043(7) 0.5228(7) 0.3519(4) 0.0507(19) Uani 1 1 d . . . . .
H1 H 0.932674 0.472932 0.328659 0.061 Uiso 1 1 calc R U . . .
C33 C 0.9549(7) 0.3194(7) 0.1903(5) 0.0495(19) Uani 1 1 d . . . . .
C37 C 1.1804(10) 0.0889(10) 0.1372(7) 0.079(3) Uani 1 1 d . . . . .
C47 C 0.6650(10) 0.2579(9) 0.3511(7) 0.087(4) Uani 1 1 d . . . . .
H47 H 0.702415 0.198841 0.341490 0.104 Uiso 1 1 calc R U . . .
C4 C 0.8205(7) 0.6643(7) 0.4202(5) 0.054(2) Uani 1 1 d . . . . .
H4 H 0.790008 0.712830 0.444167 0.064 Uiso 1 1 calc R U . . .
F12 F 0.7372(12) 1.0981(7) 0.2304(7) 0.159(5) Uani 1 1 d . . . . .
C14 C 0.4558(9) 0.5449(8) 0.1316(5) 0.068(3) Uani 1 1 d . . . . .
H14 H 0.445195 0.507355 0.100245 0.082 Uiso 1 1 calc R U . . .
C65 C 1.0788(14) 0.716(2) 0.2521(10) 0.067(6) Uani 0.5 1 d . . P . .
C12 C 0.3908(8) 0.6688(8) 0.1926(5) 0.063(3) Uani 1 1 d . . . . .
H12 H 0.335120 0.717651 0.203155 0.076 Uiso 1 1 calc R U . . .
C2 C 0.9666(7) 0.5422(8) 0.3989(5) 0.057(2) Uani 1 1 d . . . . .
H2 H 1.037689 0.507254 0.407620 0.069 Uiso 1 1 calc R U . . .
O6 O 0.2559(11) 1.2604(9) 0.3535(7) 0.128(4) Uani 1 1 d D U . . .
C44 C 0.8671(7) 0.2916(7) 0.2420(5) 0.053(2) Uani 1 1 d . . . . .
H44 H 0.859697 0.223233 0.263465 0.064 Uiso 1 1 calc R U . . .
C13 C 0.3733(9) 0.6154(9) 0.1462(6) 0.074(3) Uani 1 1 d . . . . .
H13 H 0.305583 0.627219 0.124706 0.089 Uiso 1 1 calc R U . . .
F8 F 0.6825(12) 0.9477(8) 0.2416(8) 0.171(5) Uani 1 1 d . . . . .
C29 C 0.9442(10) 0.6482(8) 0.0991(6) 0.071(3) Uani 1 1 d . . . . .
H29 H 0.998339 0.611726 0.075083 0.085 Uiso 1 1 calc R U . . .
C48 C 0.5762(13) 0.2531(10) 0.4005(8) 0.106(5) Uani 1 1 d . . . . .
H48 H 0.552644 0.190292 0.425629 0.127 Uiso 1 1 calc R U . . .
C28 C 0.9318(13) 0.7517(10) 0.0802(7) 0.096(4) Uani 1 1 d . . . . .
H28 H 0.977160 0.787184 0.041826 0.115 Uiso 1 1 calc R U . . .
C19 C 0.3162(9) 1.0658(9) 0.4072(6) 0.073(3) Uani 1 1 d . . . . .
F7 F 0.6860(11) 1.0045(9) 0.3357(8) 0.173(5) Uani 1 1 d . . . . .
F11 F 0.8660(12) 1.0240(9) 0.3050(7) 0.172(5) Uani 1 1 d . . . . .
C27 C 0.8540(13) 0.8035(9) 0.1167(7) 0.091(4) Uani 1 1 d . . . . .
H27 H 0.846527 0.874124 0.105050 0.110 Uiso 1 1 calc R U . . .
O5 O 0.1222(12) 1.1551(10) 0.4616(7) 0.139(4) Uani 1 1 d D U . . .
N7 N 1.0814(17) 0.6611(18) 0.2238(12) 0.082(6) Uani 0.5 1 d . . P . .
F10 F 0.8526(13) 0.9708(9) 0.2121(7) 0.184(6) Uani 1 1 d . . . . .
O2 O 1.3803(11) 0.0256(11) 0.0933(9) 0.172(7) Uani 1 1 d D . . . .
C36 C 1.1634(15) 0.1786(15) 0.0916(9) 0.084(5) Uani 0.75 1 d . . P A 1
H36 H 1.202006 0.189732 0.046162 0.101 Uiso 0.75 1 calc R U P A 1
C38 C 1.1318(15) 0.0801(14) 0.2073(9) 0.089(5) Uani 0.75 1 d . . P A 1
H38 H 1.150295 0.021001 0.243039 0.107 Uiso 0.75 1 calc R U P A 1
C35 C 1.0915(13) 0.2567(11) 0.1076(8) 0.068(4) Uani 0.75 1 d . . P A 1
H35 H 1.082657 0.319639 0.074071 0.081 Uiso 0.75 1 calc R U P A 1
C66 C 1.0767(17) 0.7911(16) 0.2885(12) 0.070(5) Uani 0.5 1 d . . P . .
H66A H 1.135506 0.833658 0.267411 0.105 Uiso 0.5 1 calc R U P . .
H66B H 1.088122 0.759390 0.338238 0.105 Uiso 0.5 1 calc R U P . .
H66C H 1.004875 0.831631 0.284948 0.105 Uiso 0.5 1 calc R U P . .
C39 C 1.0604(14) 0.1529(13) 0.2245(9) 0.080(4) Uani 0.75 1 d . . P A 1
H39 H 1.027539 0.145296 0.271236 0.096 Uiso 0.75 1 calc R U P A 1
C51 C 0.232(3) 1.3636(11) 0.3521(15) 0.126(6) Uani 0.5 1 d D U P B 1
H51A H 0.291679 1.384990 0.372370 0.152 Uiso 0.5 1 calc R U P B 1
H51B H 0.161797 1.373782 0.380745 0.152 Uiso 0.5 1 calc R U P B 1
C61 C 1.222(3) -0.1245(13) 0.0358(16) 0.283(11) Uani 1 1 d D . . . .
H61A H 1.180362 -0.169229 0.075101 0.339 Uiso 1 1 calc R U . . .
H61B H 1.297729 -0.156791 0.030150 0.339 Uiso 1 1 calc R U . . .
C52 C 0.222(3) 1.424(3) 0.2774(15) 0.126(6) Uani 0.5 1 d D U P B 1
H52A H 0.204745 1.492841 0.277311 0.189 Uiso 0.5 1 d R U P B 1
H52B H 0.291205 1.416211 0.250171 0.189 Uiso 0.5 1 d R U P B 1
H52C H 0.164785 1.403631 0.257221 0.189 Uiso 0.5 1 d R U P B 1
C62 C 1.166(3) -0.106(2) -0.0309(17) 0.283(11) Uani 1 1 d D . . . .
H62A H 1.164446 -0.168494 -0.041038 0.424 Uiso 1 1 d R U . . .
H62B H 1.091376 -0.076594 -0.023628 0.424 Uiso 1 1 d R U . . .
H62C H 1.203696 -0.061974 -0.069848 0.424 Uiso 1 1 d R U . . .
C17 C 0.349(2) 0.9707(19) 0.3209(14) 0.076(3) Uani 0.5 1 d . . P C 2
H17 H 0.334451 0.958241 0.278109 0.091 Uiso 0.5 1 calc R U P C 2
C21 C 0.323(2) 0.9168(19) 0.3662(14) 0.076(3) Uani 0.5 1 d . . P C 1
H21 H 0.284331 0.874047 0.350200 0.091 Uiso 0.5 1 calc R U P C 1
C57 C 0.107(2) 1.092(2) 0.5318(10) 0.103(4) Uani 0.5 1 d D U P D 1
H57A H 0.146332 1.116025 0.563693 0.123 Uiso 0.5 1 calc R U P D 1
H57B H 0.139750 1.023741 0.532516 0.123 Uiso 0.5 1 calc R U P D 1
C63 C 0.578(2) 0.7435(15) 0.0201(13) 0.073(6) Uani 0.5 1 d . . P . .
C18 C 0.297(2) 1.0531(19) 0.3395(14) 0.076(3) Uani 0.5 1 d . . P C 2
H18 H 0.249809 1.100786 0.308860 0.091 Uiso 0.5 1 calc R U P C 2
C20 C 0.265(2) 0.9987(18) 0.3869(13) 0.076(3) Uani 0.5 1 d . . P C 1
H20 H 0.186343 1.007792 0.386792 0.091 Uiso 0.5 1 calc R U P C 1
C64 C 0.536(3) 0.7132(17) -0.0341(15) 0.094(9) Uani 0.5 1 d . . P . .
H64A H 0.545982 0.763516 -0.079153 0.141 Uiso 0.5 1 calc R U P . .
H64B H 0.456666 0.706087 -0.022546 0.141 Uiso 0.5 1 calc R U P . .
H64C H 0.575180 0.649307 -0.037902 0.141 Uiso 0.5 1 calc R U P . .
N8 N 0.593(3) 0.7681(19) 0.0631(17) 0.118(9) Uani 0.5 1 d . . P . .
C58 C -0.0125(19) 1.089(2) 0.5594(17) 0.103(4) Uani 0.5 1 d D U P D 1
H58A H -0.059371 1.130829 0.523183 0.154 Uiso 0.5 1 calc R U P D 1
H58B H -0.024946 1.113843 0.601505 0.154 Uiso 0.5 1 calc R U P D 1
H58C H -0.030945 1.020271 0.571485 0.154 Uiso 0.5 1 calc R U P D 1
C53 C 0.260(3) 1.242(2) 0.2857(9) 0.126(6) Uani 0.5 1 d D U P B 2
H53A H 0.203283 1.197777 0.285909 0.152 Uiso 0.5 1 calc R U P B 2
H53B H 0.333565 1.206949 0.275293 0.152 Uiso 0.5 1 calc R U P B 2
C56 C -0.075(2) 1.192(2) 0.4634(16) 0.103(4) Uani 0.5 1 d D U P D 2
H56A H -0.117769 1.157805 0.440069 0.154 Uiso 0.5 1 calc R U P D 2
H56B H -0.116450 1.255017 0.466844 0.154 Uiso 0.5 1 calc R U P D 2
H56C H -0.061605 1.149551 0.510815 0.154 Uiso 0.5 1 calc R U P D 2
C54 C 0.241(3) 1.338(2) 0.2298(18) 0.126(6) Uani 0.5 1 d D U P B 2
H54A H 0.169751 1.370477 0.239956 0.189 Uiso 0.5 1 d R U P B 2
H54B H 0.297201 1.379217 0.229526 0.189 Uiso 0.5 1 d R U P B 2
H54C H 0.243901 1.324727 0.184446 0.189 Uiso 0.5 1 d R U P B 2
C60 C 1.586(3) 0.015(2) 0.0897(18) 0.283(11) Uani 1 1 d D . . E 1
H60A H 1.603226 -0.011734 0.049779 0.424 Uiso 1 1 d R U . E 1
H60B H 1.590176 0.085906 0.074779 0.424 Uiso 1 1 d R U . E 1
H60C H 1.638286 -0.015054 0.124119 0.424 Uiso 1 1 d R U . E 1
C43 C 0.993(3) 0.155(2) 0.1581(17) 0.046(7) Uani 0.25 1 d . . P A 2
H43 H 0.915584 0.152644 0.162092 0.055 Uiso 0.25 1 calc R U P A 2
C42 C 1.063(3) 0.076(3) 0.1404(18) 0.054(8) Uani 0.25 1 d . . P A 2
H42 H 1.036712 0.020717 0.131552 0.065 Uiso 0.25 1 calc R U P A 2
C41 C 1.141(3) 0.250(3) 0.146(2) 0.052(9) Uani 0.25 1 d . . P A 2
H41 H 1.171178 0.310795 0.140679 0.062 Uiso 0.25 1 calc R U P A 2
C40 C 1.212(3) 0.167(3) 0.126(2) 0.047(8) Uani 0.25 1 d . . P A 2
H40 H 1.284119 0.176962 0.103223 0.057 Uiso 0.25 1 calc R U P A 2
C55 C 0.0334(15) 1.211(2) 0.4215(13) 0.103(4) Uani 0.5 1 d D U P D 2
H55A H 0.035254 1.191561 0.377000 0.123 Uiso 0.5 1 calc R U P D 2
H55B H 0.042078 1.282987 0.409427 0.123 Uiso 0.5 1 calc R U P D 2
C24 C 0.386(2) 1.008(2) 0.4460(15) 0.076(3) Uani 0.5 1 d . . P C 2
H24 H 0.405506 1.023619 0.486446 0.091 Uiso 0.5 1 calc R U P C 2
C25 C 0.434(2) 0.923(2) 0.4297(14) 0.076(3) Uani 0.5 1 d . . P C 2
H25 H 0.475073 0.876211 0.464355 0.091 Uiso 0.5 1 calc R U P C 2
C23 C 0.479(2) 0.948(2) 0.4058(14) 0.076(3) Uani 0.5 1 d . . P C 1
H23 H 0.551361 0.923921 0.419625 0.091 Uiso 0.5 1 calc R U P C 1
C22 C 0.425(2) 1.033(2) 0.4231(14) 0.076(3) Uani 0.5 1 d . . P C 1
H22 H 0.463138 1.068458 0.445822 0.091 Uiso 0.5 1 calc R U P C 1
C59 C 1.4812(17) -0.028(2) 0.1219(19) 0.283(11) Uani 1 1 d D . . E 1
H59A H 1.485530 0.015033 0.151057 0.424 Uiso 1 1 d R U . . .
H59B H 1.475320 -0.094917 0.151057 0.424 Uiso 1 1 d R U . . .

loop_
_atom_site_aniso_label
_atom_site_aniso_U_11
_atom_site_aniso_U_22
_atom_site_aniso_U_33
_atom_site_aniso_U_23
_atom_site_aniso_U_13
_atom_site_aniso_U_12
Rh1 0.0372(3) 0.0501(4) 0.0395(3) -0.0261(3) -0.0054(2) 0.0062(2)
P3 0.0508(13) 0.0873(19) 0.0578(13) -0.0194(13) -0.0052(10) -0.0096(13)
P5 0.0513(14) 0.126(3) 0.0553(14) -0.0518(16) -0.0100(11) 0.0070(14)
P2 0.0695(17) 0.092(2) 0.113(2) -0.084(2) -0.0218(16) 0.0256(15)
P1 0.093(2) 0.088(2) 0.110(3) -0.026(2) 0.020(2) 0.0445(19)
P4 0.135(4) 0.076(2) 0.146(4) -0.048(2) 0.028(3) -0.025(2)
N5 0.037(3) 0.047(4) 0.042(3) -0.023(3) -0.006(3) 0.006(3)
N1 0.039(3) 0.053(4) 0.042(3) -0.022(3) -0.007(3) -0.001(3)
N2 0.038(3) 0.051(4) 0.044(3) -0.029(3) -0.004(3) 0.006(3)
N4 0.061(4) 0.048(4) 0.041(3) -0.018(3) -0.001(3) 0.000(3)
F15 0.078(4) 0.115(5) 0.067(4) -0.043(4) -0.024(3) 0.017(4)
F14 0.062(4) 0.152(7) 0.073(4) -0.055(4) -0.023(3) 0.017(4)
N3 0.048(4) 0.051(4) 0.046(3) -0.029(3) -0.011(3) 0.014(3)
N6 0.040(3) 0.055(4) 0.040(3) -0.018(3) -0.006(3) -0.004(3)
C31 0.039(4) 0.051(5) 0.043(4) -0.018(3) -0.010(3) 0.005(3)
F18 0.115(6) 0.181(9) 0.063(4) -0.037(5) -0.009(4) -0.031(6)
O4 0.084(5) 0.076(5) 0.080(5) -0.057(4) 0.000(4) -0.004(4)
F13 0.144(8) 0.130(7) 0.092(5) -0.061(5) -0.023(5) -0.017(6)
F16 0.173(9) 0.131(7) 0.114(6) -0.085(6) -0.066(6) 0.054(6)
C8 0.054(5) 0.056(5) 0.051(4) -0.033(4) 0.001(4) 0.001(4)
F1 0.074(5) 0.170(9) 0.101(6) -0.025(6) -0.004(4) -0.022(5)
C45 0.046(4) 0.043(4) 0.050(4) -0.017(4) -0.008(3) 0.002(3)
C9 0.052(5) 0.056(5) 0.053(5) -0.033(4) -0.002(4) -0.001(4)
F4 0.105(6) 0.178(9) 0.069(4) -0.038(5) 0.003(4) -0.014(6)
F17 0.059(4) 0.345(16) 0.091(5) -0.121(8) 0.001(4) -0.003(7)
C32 0.038(4) 0.062(5) 0.045(4) -0.026(4) -0.006(3) 0.009(4)
C5 0.045(4) 0.060(5) 0.040(4) -0.026(4) -0.001(3) -0.008(4)
C30 0.050(5) 0.054(5) 0.043(4) -0.023(4) 0.004(3) -0.003(4)
F2 0.115(7) 0.185(9) 0.086(5) -0.059(6) 0.011(5) -0.047(6)
C6 0.043(4) 0.045(4) 0.044(4) -0.025(3) -0.001(3) 0.000(3)
C7 0.049(4) 0.068(6) 0.050(4) -0.038(4) -0.001(4) -0.010(4)
C46 0.051(5) 0.055(5) 0.054(5) -0.024(4) 0.003(4) 0.000(4)
C10 0.046(4) 0.046(4) 0.049(4) -0.026(4) -0.008(3) 0.012(3)
C15 0.058(5) 0.065(6) 0.050(4) -0.037(4) -0.014(4) 0.011(4)
F9 0.114(7) 0.085(6) 0.251(14) -0.024(7) 0.005(8) -0.016(5)
C3 0.054(5) 0.085(7) 0.055(5) -0.033(5) -0.015(4) -0.009(5)
O1 0.115(7) 0.081(6) 0.102(7) -0.027(5) -0.010(6) 0.052(5)
C50 0.041(4) 0.073(6) 0.052(5) -0.033(4) 0.002(4) 0.003(4)
C26 0.082(7) 0.045(5) 0.066(6) -0.019(4) 0.002(5) 0.010(5)
C16 0.047(5) 0.064(6) 0.071(6) -0.046(5) -0.001(4) -0.002(4)
C34 0.042(5) 0.059(6) 0.074(6) -0.025(5) -0.003(4) 0.016(4)
C49 0.070(7) 0.076(7) 0.075(7) -0.027(6) 0.027(5) -0.011(6)
F6 0.194(12) 0.114(8) 0.187(11) 0.005(7) 0.099(10) 0.041(8)
F3 0.154(10) 0.119(8) 0.210(12) -0.004(8) 0.085(9) 0.007(7)
C11 0.049(4) 0.058(5) 0.047(4) -0.033(4) -0.006(3) 0.010(4)
F5 0.107(7) 0.43(2) 0.098(6) -0.035(10) -0.017(5) -0.139(11)
O3 0.201(13) 0.092(7) 0.101(7) -0.046(6) 0.012(8) 0.060(8)
C1 0.046(4) 0.060(5) 0.050(4) -0.026(4) -0.007(4) 0.008(4)
C33 0.040(4) 0.051(5) 0.059(5) -0.024(4) -0.009(4) 0.016(4)
C37 0.059(6) 0.074(8) 0.092(8) -0.025(6) 0.012(6) 0.026(6)
C47 0.079(8) 0.060(7) 0.107(9) -0.018(6) 0.033(7) 0.002(6)
C4 0.049(5) 0.066(6) 0.053(5) -0.029(4) -0.006(4) -0.002(4)
F12 0.206(13) 0.086(6) 0.186(11) -0.042(7) -0.010(10) -0.018(7)
C14 0.067(6) 0.088(7) 0.066(6) -0.054(6) -0.026(5) 0.018(5)
C65 0.032(8) 0.109(19) 0.042(9) 0.002(11) -0.003(7) 0.000(10)
C12 0.057(5) 0.073(6) 0.069(6) -0.043(5) -0.022(5) 0.024(5)
C2 0.040(4) 0.075(6) 0.062(5) -0.029(5) -0.013(4) 0.005(4)
O6 0.144(6) 0.128(5) 0.124(5) -0.057(4) -0.023(4) 0.006(4)
C44 0.052(5) 0.049(5) 0.059(5) -0.020(4) -0.004(4) 0.005(4)
C13 0.063(6) 0.098(8) 0.078(7) -0.056(6) -0.032(5) 0.029(6)
F8 0.200(13) 0.114(8) 0.221(14) -0.063(8) -0.037(11) -0.031(8)
C29 0.078(7) 0.064(6) 0.070(6) -0.023(5) 0.010(5) -0.003(5)
C48 0.117(11) 0.070(8) 0.115(11) -0.018(7) 0.055(9) -0.026(8)
C28 0.113(11) 0.077(8) 0.086(8) -0.013(7) 0.032(8) -0.020(8)
C19 0.060(6) 0.084(7) 0.098(8) -0.075(7) -0.013(5) 0.021(5)
F7 0.163(11) 0.146(10) 0.202(12) -0.068(9) 0.077(9) -0.017(8)
F11 0.190(12) 0.154(10) 0.196(12) -0.052(9) -0.016(10) -0.088(9)
C27 0.112(10) 0.055(6) 0.099(9) -0.020(6) 0.023(8) -0.005(6)
O5 0.144(6) 0.140(6) 0.146(6) -0.060(4) -0.021(4) -0.011(4)
N7 0.069(12) 0.105(16) 0.075(13) -0.027(12) -0.023(10) -0.005(11)
F10 0.217(14) 0.145(10) 0.185(12) -0.075(9) 0.076(11) -0.018(9)
O2 0.099(9) 0.159(12) 0.198(14) 0.006(11) 0.031(9) 0.045(8)
C36 0.071(10) 0.116(15) 0.062(9) -0.039(10) -0.003(8) 0.032(10)
C38 0.085(11) 0.089(12) 0.080(10) -0.028(9) -0.002(8) 0.039(9)
C35 0.062(8) 0.070(9) 0.063(8) -0.018(7) -0.002(7) 0.018(7)
C66 0.055(11) 0.067(13) 0.075(13) -0.003(11) -0.010(10) 0.009(9)
C39 0.074(10) 0.086(11) 0.075(9) -0.027(8) -0.004(8) 0.022(8)
C51 0.126(6) 0.125(6) 0.127(6) -0.033(3) -0.010(3) -0.010(3)
C61 0.31(2) 0.199(15) 0.33(3) 0.034(16) -0.15(2) -0.120(16)
C52 0.126(6) 0.125(6) 0.127(6) -0.033(3) -0.010(3) -0.010(3)
C62 0.31(2) 0.199(15) 0.33(3) 0.034(16) -0.15(2) -0.120(16)
C17 0.079(7) 0.080(7) 0.084(7) -0.056(5) -0.022(5) 0.023(5)
C21 0.079(7) 0.080(7) 0.084(7) -0.056(5) -0.022(5) 0.023(5)
C57 0.103(5) 0.103(5) 0.105(5) -0.033(3) -0.006(3) -0.012(3)
C63 0.109(19) 0.039(10) 0.066(13) 0.004(9) -0.025(13) -0.017(11)
C18 0.079(7) 0.080(7) 0.084(7) -0.056(5) -0.022(5) 0.023(5)
C20 0.079(7) 0.080(7) 0.084(7) -0.056(5) -0.022(5) 0.023(5)
C64 0.12(2) 0.050(12) 0.11(2) -0.002(12) -0.052(17) -0.001(13)
N8 0.15(3) 0.073(15) 0.13(2) -0.018(15) 0.00(2) -0.017(15)
C58 0.103(5) 0.103(5) 0.105(5) -0.033(3) -0.006(3) -0.012(3)
C53 0.126(6) 0.125(6) 0.127(6) -0.033(3) -0.010(3) -0.010(3)
C56 0.103(5) 0.103(5) 0.105(5) -0.033(3) -0.006(3) -0.012(3)
C54 0.126(6) 0.125(6) 0.127(6) -0.033(3) -0.010(3) -0.010(3)
C60 0.31(2) 0.199(15) 0.33(3) 0.034(16) -0.15(2) -0.120(16)
C43 0.040(16) 0.040(17) 0.055(18) -0.019(14) -0.001(14) 0.016(13)
C42 0.048(19) 0.06(2) 0.051(18) -0.029(17) 0.011(15) 0.005(16)
C41 0.031(15) 0.05(2) 0.09(3) -0.05(2) -0.004(17) 0.010(14)
C40 0.027(15) 0.05(2) 0.06(2) -0.015(17) 0.018(15) -0.002(14)
C55 0.103(5) 0.103(5) 0.105(5) -0.033(3) -0.006(3) -0.012(3)
C24 0.079(7) 0.080(7) 0.084(7) -0.056(5) -0.022(5) 0.023(5)
C25 0.079(7) 0.080(7) 0.084(7) -0.056(5) -0.022(5) 0.023(5)
C23 0.079(7) 0.080(7) 0.084(7) -0.056(5) -0.022(5) 0.023(5)
C22 0.079(7) 0.080(7) 0.084(7) -0.056(5) -0.022(5) 0.023(5)
C59 0.31(2) 0.199(15) 0.33(3) 0.034(16) -0.15(2) -0.120(16)

loop_
_atom_type_symbol
_atom_type_description
_atom_type_scat_dispersion_real
_atom_type_scat_dispersion_imag
_atom_type_scat_source
C C 0.0181 0.0091 'International Tables Vol C Tables 4.2.6.8 and 6.1.1.4'
H H 0.0000 0.0000 'International Tables Vol C Tables 4.2.6.8 and 6.1.1.4'
F F 0.0727 0.0534 'International Tables Vol C Tables 4.2.6.8 and 6.1.1.4'
N N 0.0311 0.0180 'International Tables Vol C Tables 4.2.6.8 and 6.1.1.4'
O O 0.0492 0.0322 'International Tables Vol C Tables 4.2.6.8 and 6.1.1.4'
P P 0.2955 0.4335 'International Tables Vol C Tables 4.2.6.8 and 6.1.1.4'
Rh Rh 0.0927 3.6045 'International Tables Vol C Tables 4.2.6.8 and 6.1.1.4'

loop_
_geom_angle_atom_site_label_1
_geom_angle_atom_site_label_2
_geom_angle_atom_site_label_3
_geom_angle
_geom_angle_site_symmetry_1
_geom_angle_site_symmetry_3
_geom_angle_publ_flag
N5 Rh1 N1 96.9(3) . . ?
N5 Rh1 N4 80.4(3) . . ?
N5 Rh1 N3 102.7(2) . . ?
N5 Rh1 N6 80.4(3) . . ?
N1 Rh1 N4 89.1(3) . . ?
N1 Rh1 N3 160.3(3) . . ?
N1 Rh1 N6 93.9(3) . . ?
N2 Rh1 N5 177.2(3) . . ?
N2 Rh1 N1 80.6(3) . . ?
N2 Rh1 N4 98.1(3) . . ?
N2 Rh1 N3 79.7(3) . . ?
N2 Rh1 N6 101.1(3) . . ?
N4 Rh1 N6 160.8(3) . . ?
N3 Rh1 N4 94.6(3) . . ?
N3 Rh1 N6 88.9(3) . . ?
F1 P3 F2 83.1(5) . . ?
F4 P3 F1 95.0(5) . . ?
F4 P3 F2 175.9(6) . . ?
F4 P3 F3 87.6(7) . . ?
F6 P3 F1 87.1(7) . . ?
F6 P3 F4 92.6(7) . . ?
F6 P3 F2 90.8(7) . . ?
F6 P3 F3 171.9(8) . . ?
F6 P3 F5 99.7(10) . . ?
F3 P3 F1 84.9(6) . . ?
F3 P3 F2 88.7(7) . . ?
F5 P3 F1 172.1(9) . . ?
F5 P3 F4 88.8(6) . . ?
F5 P3 F2 92.7(6) . . ?
F5 P3 F3 88.4(9) . . ?
F15 P5 F18 177.7(5) . . ?
F15 P5 F13 87.4(4) . . ?
F14 P5 F15 89.8(4) . . ?
F14 P5 F18 89.2(4) . . ?
F14 P5 F13 87.7(5) . . ?
F13 P5 F18 90.5(5) . . ?
F16 P5 F15 92.2(5) . . ?
F16 P5 F14 91.2(5) . . ?
F16 P5 F18 89.9(5) . . ?
F16 P5 F13 178.8(6) . . ?
F16 P5 F17 94.5(6) . . ?
F17 P5 F15 92.6(5) . . ?
F17 P5 F14 173.8(7) . . ?
F17 P5 F18 88.2(5) . . ?
F17 P5 F13 86.6(6) . . ?
O4 P2 O6 114.1(6) . . ?
O4 P2 C19 112.9(5) . . ?
O4 P2 O5 109.9(6) . . ?
O6 P2 C19 103.2(6) . . ?
O6 P2 O5 110.7(7) . . ?
O5 P2 C19 105.7(6) . . ?
O1 P1 O3 115.1(7) . . ?
O1 P1 C37 113.8(6) . . ?
O1 P1 O2 115.5(8) . . ?
O3 P1 C37 103.7(6) . . ?
O2 P1 O3 104.0(9) . . ?
O2 P1 C37 103.3(8) . . ?
F9 P4 F12 178.2(7) . . ?
F9 P4 F8 88.1(7) . . ?
F9 P4 F7 90.3(8) . . ?
F9 P4 F11 91.5(8) . . ?
F9 P4 F10 91.3(8) . . ?
F8 P4 F12 90.5(7) . . ?
F7 P4 F12 88.6(7) . . ?
F7 P4 F8 90.7(8) . . ?
F7 P4 F11 91.9(8) . . ?
F11 P4 F12 89.9(7) . . ?
F11 P4 F8 177.4(9) . . ?
F10 P4 F12 89.8(8) . . ?
F10 P4 F8 87.2(9) . . ?
F10 P4 F7 177.3(10) . . ?
F10 P4 F11 90.2(9) . . ?
C31 N5 Rh1 118.0(5) . . ?
C45 N5 Rh1 117.4(5) . . ?
C45 N5 C31 124.4(7) . . ?
C5 N1 Rh1 113.2(5) . . ?
C1 N1 Rh1 127.3(6) . . ?
C1 N1 C5 119.5(7) . . ?
C6 N2 Rh1 118.2(5) . . ?
C10 N2 Rh1 118.8(5) . . ?
C10 N2 C6 122.9(7) . . ?
C30 N4 Rh1 112.9(6) . . ?
C26 N4 Rh1 128.7(7) . . ?
C26 N4 C30 118.3(8) . . ?
C15 N3 Rh1 126.7(6) . . ?
C15 N3 C11 119.3(7) . . ?
C11 N3 Rh1 113.8(5) . . ?
C46 N6 Rh1 113.1(5) . . ?
C50 N6 Rh1 126.6(6) . . ?
C50 N6 C46 120.1(8) . . ?
N5 C31 C32 118.4(8) . . ?
N5 C31 C30 112.4(7) . . ?
C32 C31 C30 129.1(8) . . ?
C9 C8 C16 119.9(8) . . ?
C7 C8 C9 117.3(8) . . ?
C7 C8 C16 122.7(8) . . ?
N5 C45 C46 113.4(7) . . ?
N5 C45 C44 119.0(8) . . ?
C44 C45 C46 127.6(8) . . ?
C8 C9 H9 120.4 . . ?
C10 C9 C8 119.2(8) . . ?
C10 C9 H9 120.4 . . ?
C31 C32 H32 119.9 . . ?
C31 C32 C33 120.2(8) . . ?
C33 C32 H32 119.9 . . ?
N1 C5 C6 115.5(6) . . ?
N1 C5 C4 120.9(8) . . ?
C4 C5 C6 123.6(7) . . ?
N4 C30 C31 115.9(7) . . ?
C29 C30 N4 122.8(9) . . ?
C29 C30 C31 121.3(8) . . ?
N2 C6 C5 112.4(6) . . ?
N2 C6 C7 120.0(7) . . ?
C7 C6 C5 127.5(7) . . ?
C8 C7 H7 119.8 . . ?
C6 C7 C8 120.4(7) . . ?
C6 C7 H7 119.8 . . ?
N6 C46 C45 115.4(8) . . ?
C47 C46 N6 120.2(8) . . ?
C47 C46 C45 124.4(9) . . ?
N2 C10 C9 120.2(7) . . ?
N2 C10 C11 112.6(7) . . ?
C9 C10 C11 127.2(8) . . ?
N3 C15 H15 119.1 . . ?
N3 C15 C14 121.8(8) . . ?
C14 C15 H15 119.1 . . ?
C4 C3 H3 120.1 . . ?
C4 C3 C2 119.8(8) . . ?
C2 C3 H3 120.1 . . ?
N6 C50 H50 119.4 . . ?
N6 C50 C49 121.1(9) . . ?
C49 C50 H50 119.4 . . ?
N4 C26 H26 118.3 . . ?
N4 C26 C27 123.4(10) . . ?
C27 C26 H26 118.3 . . ?
C8 C16 C17 120.6(11) . . ?
C21 C16 C8 122.1(12) . . ?
C21 C16 C23 118.7(15) . . ?
C25 C16 C8 125.7(14) . . ?
C25 C16 C17 113.7(15) . . ?
C23 C16 C8 117.9(13) . . ?
C35 C34 C33 122.0(10) . . ?
C35 C34 C39 120.8(11) . . ?
C39 C34 C33 116.9(10) . . ?
C43 C34 C33 118.1(14) . . ?
C41 C34 C33 126.9(16) . . ?
C41 C34 C43 112.8(19) . . ?
C50 C49 H49 120.5 . . ?
C50 C49 C48 119.0(10) . . ?
C48 C49 H49 120.5 . . ?
N3 C11 C10 114.8(7) . . ?
N3 C11 C12 121.2(7) . . ?
C12 C11 C10 123.9(7) . . ?
C61 O3 P1 125.2(14) . . ?
N1 C1 H1 119.1 . . ?
N1 C1 C2 121.9(8) . . ?
C2 C1 H1 119.1 . . ?
C32 C33 C34 122.3(8) . . ?
C32 C33 C44 117.9(7) . . ?
C44 C33 C34 119.7(8) . . ?
C36 C37 P1 125.9(10) . . ?
C36 C37 C38 116.0(12) . . ?
C38 C37 P1 117.8(10) . . ?
C42 C37 P1 112.4(17) . . ?
C40 C37 P1 121.4(17) . . ?
C40 C37 C42 122(2) . . ?
C46 C47 H47 120.3 . . ?
C46 C47 C48 119.4(11) . . ?
C48 C47 H47 120.3 . . ?
C5 C4 H4 120.3 . . ?
C3 C4 C5 119.4(8) . . ?
C3 C4 H4 120.3 . . ?
C15 C14 H14 120.4 . . ?
C15 C14 C13 119.2(8) . . ?
C13 C14 H14 120.4 . . ?
N7 C65 C66 179(3) . . ?
C11 C12 H12 120.4 . . ?
C11 C12 C13 119.3(8) . . ?
C13 C12 H12 120.4 . . ?
C3 C2 H2 120.7 . . ?
C1 C2 C3 118.5(8) . . ?
C1 C2 H2 120.7 . . ?
C51 O6 P2 119.0(14) . . ?
C53 O6 P2 126.1(14) . . ?
C45 C44 C33 120.1(8) . . ?
C45 C44 H44 120.0 . . ?
C33 C44 H44 120.0 . . ?
C14 C13 C12 119.2(9) . . ?
C14 C13 H13 120.4 . . ?
C12 C13 H13 120.4 . . ?
C30 C29 H29 121.4 . . ?
C30 C29 C28 117.1(10) . . ?
C28 C29 H29 121.4 . . ?
C49 C48 C47 120.2(11) . . ?
C49 C48 H48 119.9 . . ?
C47 C48 H48 119.9 . . ?
C29 C28 H28 119.7 . . ?
C27 C28 C29 120.6(11) . . ?
C27 C28 H28 119.7 . . ?
C18 C19 P2 118.2(12) . . ?
C20 C19 P2 127.7(12) . . ?
C20 C19 C22 114.0(16) . . ?
C24 C19 P2 119.3(13) . . ?
C24 C19 C18 121.8(16) . . ?
C22 C19 P2 117.4(12) . . ?
C26 C27 C28 117.8(11) . . ?
C26 C27 H27 121.1 . . ?
C28 C27 H27 121.1 . . ?
C57 O5 P2 117.2(13) . . ?
C55 O5 P2 118.4(13) . . ?
C59 O2 P1 120.0(15) . . ?
C37 C36 H36 118.4 . . ?
C37 C36 C35 123.1(14) . . ?
C35 C36 H36 118.4 . . ?
C37 C38 H38 119.0 . . ?
C39 C38 C37 122.1(15) . . ?
C39 C38 H38 119.0 . . ?
C34 C35 C36 118.9(14) . . ?
C34 C35 H35 120.5 . . ?
C36 C35 H35 120.5 . . ?
C65 C66 H66A 109.5 . . ?
C65 C66 H66B 109.5 . . ?
C65 C66 H66C 109.5 . . ?
H66A C66 H66B 109.5 . . ?
H66A C66 H66C 109.5 . . ?
H66B C66 H66C 109.5 . . ?
C34 C39 H39 121.0 . . ?
C38 C39 C34 117.9(15) . . ?
C38 C39 H39 121.0 . . ?
O6 C51 H51A 109.9 . . ?
O6 C51 H51B 109.9 . . ?
O6 C51 C52 109(2) . . ?
H51A C51 H51B 108.3 . . ?
C52 C51 H51A 109.9 . . ?
C52 C51 H51B 109.9 . . ?
O3 C61 H61A 110.0 . . ?
O3 C61 H61B 110.0 . . ?
O3 C61 C62 108(2) . . ?
H61A C61 H61B 108.4 . . ?
C62 C61 H61A 110.0 . . ?
C62 C61 H61B 110.0 . . ?
C51 C52 H52A 108.3 . . ?
C51 C52 H52B 109.7 . . ?
C51 C52 H52C 110.4 . . ?
H52A C52 H52B 109.5 . . ?
H52A C52 H52C 109.5 . . ?
H52B C52 H52C 109.5 . . ?
C61 C62 H62A 108.2 . . ?
C61 C62 H62B 108.5 . . ?
C61 C62 H62C 111.7 . . ?
H62A C62 H62B 109.5 . . ?
H62A C62 H62C 109.5 . . ?
H62B C62 H62C 109.5 . . ?
C16 C17 H17 120.3 . . ?
C18 C17 C16 119.4(19) . . ?
C18 C17 H17 120.3 . . ?
C16 C21 H21 119.9 . . ?
C16 C21 C20 120(2) . . ?
C20 C21 H21 119.9 . . ?
O5 C57 H57A 108.9 . . ?
O5 C57 H57B 108.9 . . ?
O5 C57 C58 113(2) . . ?
H57A C57 H57B 107.7 . . ?
C58 C57 H57A 108.9 . . ?
C58 C57 H57B 108.9 . . ?
N8 C63 C64 169(4) . . ?
C19 C18 H18 120.9 . . ?
C17 C18 C19 118(2) . . ?
C17 C18 H18 120.9 . . ?
C19 C20 C21 123(2) . . ?
C19 C20 H20 118.7 . . ?
C21 C20 H20 118.7 . . ?
C63 C64 H64A 109.5 . . ?
C63 C64 H64B 109.5 . . ?
C63 C64 H64C 109.5 . . ?
H64A C64 H64B 109.5 . . ?
H64A C64 H64C 109.5 . . ?
H64B C64 H64C 109.5 . . ?
C57 C58 H58A 109.5 . . ?
C57 C58 H58B 109.5 . . ?
C57 C58 H58C 109.5 . . ?
H58A C58 H58B 109.5 . . ?
H58A C58 H58C 109.5 . . ?
H58B C58 H58C 109.5 . . ?
O6 C53 H53A 109.6 . . ?
O6 C53 H53B 109.6 . . ?
O6 C53 C54 110(2) . . ?
H53A C53 H53B 108.1 . . ?
C54 C53 H53A 109.6 . . ?
C54 C53 H53B 109.6 . . ?
H56A C56 H56B 109.5 . . ?
H56A C56 H56C 109.5 . . ?
H56B C56 H56C 109.5 . . ?
C55 C56 H56A 109.5 . . ?
C55 C56 H56B 109.5 . . ?
C55 C56 H56C 109.5 . . ?
C53 C54 H54A 109.2 . . ?
C53 C54 H54B 109.1 . . ?
C53 C54 H54C 110.1 . . ?
H54A C54 H54B 109.5 . . ?
H54A C54 H54C 109.4 . . ?
H54B C54 H54C 109.5 . . ?
H60A C60 H60B 109.5 . . ?
H60A C60 H60C 109.4 . . ?
H60B C60 H60C 109.5 . . ?
C59 C60 H60A 101.7 . . ?
C59 C60 H60B 122.1 . . ?
C59 C60 H60C 103.9 . . ?
C34 C43 H43 118.7 . . ?
C42 C43 C34 123(3) . . ?
C42 C43 H43 118.7 . . ?
C37 C42 H42 123.5 . . ?
C43 C42 C37 113(3) . . ?
C43 C42 H42 123.5 . . ?
C34 C41 H41 119.4 . . ?
C34 C41 C40 121(3) . . ?
C40 C41 H41 119.4 . . ?
C37 C40 C41 120(3) . . ?
C37 C40 H40 119.8 . . ?
C41 C40 H40 119.8 . . ?
O5 C55 C56 110(2) . . ?
O5 C55 H55A 109.7 . . ?
O5 C55 H55B 109.7 . . ?
C56 C55 H55A 109.7 . . ?
C56 C55 H55B 109.7 . . ?
H55A C55 H55B 108.2 . . ?
C19 C24 H24 120.0 . . ?
C19 C24 C25 120(2) . . ?
C25 C24 H24 120.0 . . ?
C16 C25 C24 126(2) . . ?
C16 C25 H25 117.0 . . ?
C24 C25 H25 117.0 . . ?
C16 C23 H23 119.7 . . ?
C16 C23 C22 121(2) . . ?
C22 C23 H23 119.7 . . ?
C19 C22 H22 119.9 . . ?
C23 C22 C19 120(2) . . ?
C23 C22 H22 119.9 . . ?
O2 C59 C60 116(2) . . ?
O2 C59 H59A 93.5 . . ?
O2 C59 H59B 116.1 . . ?
C60 C59 H59A 79.7 . . ?
C60 C59 H59B 126.2 . . ?
H59A C59 H59B 109.5 . . ?

loop_
_geom_bond_atom_site_label_1
_geom_bond_atom_site_label_2
_geom_bond_distance
_geom_bond_site_symmetry_2
_geom_bond_publ_flag
Rh1 N5 1.984(6) . ?
Rh1 N1 2.040(6) . ?
Rh1 N2 1.964(6) . ?
Rh1 N4 2.047(7) . ?
Rh1 N3 2.046(7) . ?
Rh1 N6 2.050(7) . ?
P3 F1 1.592(8) . ?
P3 F4 1.545(8) . ?
P3 F2 1.593(8) . ?
P3 F6 1.492(11) . ?
P3 F3 1.580(11) . ?
P3 F5 1.519(8) . ?
P5 F15 1.591(7) . ?
P5 F14 1.581(7) . ?
P5 F18 1.599(8) . ?
P5 F13 1.593(9) . ?
P5 F16 1.544(8) . ?
P5 F17 1.574(8) . ?
P2 O4 1.453(8) . ?
P2 O6 1.634(13) . ?
P2 C19 1.787(9) . ?
P2 O5 1.707(15) . ?
P1 O1 1.471(10) . ?
P1 O3 1.605(14) . ?
P1 C37 1.803(11) . ?
P1 O2 1.540(15) . ?
P4 F9 1.521(11) . ?
P4 F12 1.598(12) . ?
P4 F8 1.568(13) . ?
P4 F7 1.566(12) . ?
P4 F11 1.566(12) . ?
P4 F10 1.538(12) . ?
N5 C31 1.338(10) . ?
N5 C45 1.337(10) . ?
N1 C5 1.361(10) . ?
N1 C1 1.350(11) . ?
N2 C6 1.344(10) . ?
N2 C10 1.333(10) . ?
N4 C30 1.365(11) . ?
N4 C26 1.312(12) . ?
N3 C15 1.346(10) . ?
N3 C11 1.357(10) . ?
N6 C46 1.360(11) . ?
N6 C50 1.341(11) . ?
C31 C32 1.379(11) . ?
C31 C30 1.492(12) . ?
C8 C9 1.426(11) . ?
C8 C7 1.414(13) . ?
C8 C16 1.461(12) . ?
C45 C46 1.488(12) . ?
C45 C44 1.364(12) . ?
C9 H9 0.9500 . ?
C9 C10 1.377(11) . ?
C32 H32 0.9500 . ?
C32 C33 1.398(13) . ?
C5 C6 1.492(11) . ?
C5 C4 1.381(11) . ?
C30 C29 1.364(14) . ?
C6 C7 1.356(11) . ?
C7 H7 0.9500 . ?
C46 C47 1.359(14) . ?
C10 C11 1.488(11) . ?
C15 H15 0.9500 . ?
C15 C14 1.370(12) . ?
C3 H3 0.9500 . ?
C3 C4 1.370(13) . ?
C3 C2 1.397(13) . ?
C50 H50 0.9500 . ?
C50 C49 1.362(14) . ?
C26 H26 0.9500 . ?
C26 C27 1.368(16) . ?
C16 C17 1.51(3) . ?
C16 C21 1.28(3) . ?
C16 C25 1.35(3) . ?
C16 C23 1.37(3) . ?
C34 C33 1.482(11) . ?
C34 C35 1.328(17) . ?
C34 C39 1.421(19) . ?
C34 C43 1.47(3) . ?
C34 C41 1.34(3) . ?
C49 H49 0.9500 . ?
C49 C48 1.364(17) . ?
C11 C12 1.373(12) . ?
O3 C61 1.435(4) . ?
C1 H1 0.9500 . ?
C1 C2 1.372(12) . ?
C33 C44 1.412(13) . ?
C37 C36 1.34(2) . ?
C37 C38 1.43(2) . ?
C37 C42 1.46(4) . ?
C37 C40 1.17(4) . ?
C47 H47 0.9500 . ?
C47 C48 1.373(16) . ?
C4 H4 0.9500 . ?
C14 H14 0.9500 . ?
C14 C13 1.382(14) . ?
C65 N7 1.07(3) . ?
C65 C66 1.43(4) . ?
C12 H12 0.9500 . ?
C12 C13 1.387(13) . ?
C2 H2 0.9500 . ?
O6 C51 1.435(4) . ?
O6 C53 1.435(4) . ?
C44 H44 0.9500 . ?
C13 H13 0.9500 . ?
C29 H29 0.9500 . ?
C29 C28 1.390(17) . ?
C48 H48 0.9500 . ?
C28 H28 0.9500 . ?
C28 C27 1.382(18) . ?
C19 C18 1.45(2) . ?
C19 C20 1.37(2) . ?
C19 C24 1.27(3) . ?
C19 C22 1.40(3) . ?
C27 H27 0.9500 . ?
O5 C57 1.435(4) . ?
O5 C55 1.434(4) . ?
O2 C59 1.447(5) . ?
C36 H36 0.9500 . ?
C36 C35 1.40(2) . ?
C38 H38 0.9500 . ?
C38 C39 1.35(2) . ?
C35 H35 0.9500 . ?
C66 H66A 0.9800 . ?
C66 H66B 0.9800 . ?
C66 H66C 0.9800 . ?
C39 H39 0.9500 . ?
C51 H51A 0.9900 . ?
C51 H51B 0.9900 . ?
C51 C52 1.498(5) . ?
C61 H61A 0.9900 . ?
C61 H61B 0.9900 . ?
C61 C62 1.500(4) . ?
C52 H52A 0.9600 . ?
C52 H52B 0.9600 . ?
C52 H52C 0.9603 . ?
C62 H62A 0.9597 . ?
C62 H62B 0.9603 . ?
C62 H62C 0.9597 . ?
C17 H17 0.9500 . ?
C17 C18 1.37(3) . ?
C21 H21 0.9500 . ?
C21 C20 1.41(3) . ?
C57 H57A 0.9900 . ?
C57 H57B 0.9900 . ?
C57 C58 1.499(4) . ?
C63 C64 1.43(3) . ?
C63 N8 1.05(3) . ?
C18 H18 0.9500 . ?
C20 H20 0.9500 . ?
C64 H64A 0.9800 . ?
C64 H64B 0.9800 . ?
C64 H64C 0.9800 . ?
C58 H58A 0.9800 . ?
C58 H58B 0.9800 . ?
C58 H58C 0.9800 . ?
C53 H53A 0.9900 . ?
C53 H53B 0.9900 . ?
C53 C54 1.500(5) . ?
C56 H56A 0.9800 . ?
C56 H56B 0.9800 . ?
C56 H56C 0.9800 . ?
C56 C55 1.499(4) . ?
C54 H54A 0.9600 . ?
C54 H54B 0.9600 . ?
C54 H54C 0.9600 . ?
C60 H60A 0.9603 . ?
C60 H60B 0.9597 . ?
C60 H60C 0.9602 . ?
C60 C59 1.499(5) . ?
C43 H43 0.9500 . ?
C43 C42 1.40(4) . ?
C42 H42 0.9500 . ?
C41 H41 0.9500 . ?
C41 C40 1.48(4) . ?
C40 H40 0.9500 . ?
C55 H55A 0.9900 . ?
C55 H55B 0.9900 . ?
C24 H24 0.9500 . ?
C24 C25 1.36(3) . ?
C25 H25 0.9500 . ?
C23 H23 0.9500 . ?
C23 C22 1.39(3) . ?
C22 H22 0.9500 . ?
C59 H59A 0.9598 . ?
C59 H59B 0.9601 . ?

loop_
_geom_torsion_atom_site_label_1
_geom_torsion_atom_site_label_2
_geom_torsion_atom_site_label_3
_geom_torsion_atom_site_label_4
_geom_torsion
_geom_torsion_site_symmetry_1
_geom_torsion_site_symmetry_2
_geom_torsion_site_symmetry_3
_geom_torsion_site_symmetry_4
_geom_torsion_publ_flag
Rh1 N5 C31 C32 172.4(5) . . . . ?
Rh1 N5 C31 C30 -6.3(8) . . . . ?
Rh1 N5 C45 C46 4.7(9) . . . . ?
Rh1 N5 C45 C44 -173.8(6) . . . . ?
Rh1 N1 C5 C6 2.2(9) . . . . ?
Rh1 N1 C5 C4 -177.6(7) . . . . ?
Rh1 N1 C1 C2 176.1(7) . . . . ?
Rh1 N2 C6 C5 -1.1(9) . . . . ?
Rh1 N2 C6 C7 175.9(6) . . . . ?
Rh1 N2 C10 C9 -174.0(7) . . . . ?
Rh1 N2 C10 C11 4.9(10) . . . . ?
Rh1 N4 C30 C31 -2.4(9) . . . . ?
Rh1 N4 C30 C29 178.7(8) . . . . ?
Rh1 N4 C26 C27 -179.4(10) . . . . ?
Rh1 N3 C15 C14 174.4(8) . . . . ?
Rh1 N3 C11 C10 2.7(10) . . . . ?
Rh1 N3 C11 C12 -175.6(8) . . . . ?
Rh1 N6 C46 C45 3.7(9) . . . . ?
Rh1 N6 C46 C47 -176.0(9) . . . . ?
Rh1 N6 C50 C49 174.8(8) . . . . ?
P2 O6 C51 C52 -172(2) . . . . ?
P2 O6 C53 C54 170(2) . . . . ?
P2 C19 C18 C17 177(2) . . . . ?
P2 C19 C20 C21 175.8(19) . . . . ?
P2 C19 C24 C25 -180(2) . . . . ?
P2 C19 C22 C23 -179(2) . . . . ?
P2 O5 C57 C58 171.7(19) . . . . ?
P2 O5 C55 C56 -171.9(18) . . . . ?
P1 O3 C61 C62 176(2) . . . . ?
P1 C37 C36 C35 178.4(14) . . . . ?
P1 C37 C38 C39 -176.7(15) . . . . ?
P1 C37 C42 C43 176(2) . . . . ?
P1 C37 C40 C41 -175(3) . . . . ?
P1 O2 C59 C60 177(2) . . . . ?
N5 C31 C32 C33 1.8(11) . . . . ?
N5 C31 C30 N4 5.6(10) . . . . ?
N5 C31 C30 C29 -175.4(9) . . . . ?
N5 C45 C46 N6 -5.5(11) . . . . ?
N5 C45 C46 C47 174.2(11) . . . . ?
N5 C45 C44 C33 0.9(13) . . . . ?
N1 C5 C6 N2 -0.8(10) . . . . ?
N1 C5 C6 C7 -177.5(8) . . . . ?
N1 C5 C4 C3 1.1(14) . . . . ?
N1 C1 C2 C3 1.0(15) . . . . ?
N2 C6 C7 C8 -2.0(13) . . . . ?
N2 C10 C11 N3 -4.9(11) . . . . ?
N2 C10 C11 C12 173.4(9) . . . . ?
N4 C30 C29 C28 0.8(17) . . . . ?
N4 C26 C27 C28 0(2) . . . . ?
N3 C15 C14 C13 0.7(17) . . . . ?
N3 C11 C12 C13 0.5(16) . . . . ?
N6 C46 C47 C48 0(2) . . . . ?
N6 C50 C49 C48 0.8(18) . . . . ?
C31 N5 C45 C46 178.8(7) . . . . ?
C31 N5 C45 C44 0.3(12) . . . . ?
C31 C32 C33 C34 179.4(8) . . . . ?
C31 C32 C33 C44 -0.7(12) . . . . ?
C31 C30 C29 C28 -178.1(11) . . . . ?
O4 P2 O6 C51 -45(2) . . . . ?
O4 P2 O6 C53 146(2) . . . . ?
O4 P2 C19 C18 -157.0(14) . . . . ?
O4 P2 C19 C20 148.6(18) . . . . ?
O4 P2 C19 C24 13.6(19) . . . . ?
O4 P2 C19 C22 -19.6(18) . . . . ?
O4 P2 O5 C57 -45.9(18) . . . . ?
O4 P2 O5 C55 125.6(17) . . . . ?
C8 C9 C10 N2 -1.7(13) . . . . ?
C8 C9 C10 C11 179.5(9) . . . . ?
C8 C16 C17 C18 -174(2) . . . . ?
C8 C16 C21 C20 -179.6(19) . . . . ?
C8 C16 C25 C24 171(2) . . . . ?
C8 C16 C23 C22 175(2) . . . . ?
C45 N5 C31 C32 -1.7(11) . . . . ?
C45 N5 C31 C30 179.6(7) . . . . ?
C45 C46 C47 C48 -179.5(13) . . . . ?
C9 C8 C7 C6 2.4(13) . . . . ?
C9 C8 C16 C17 -23.0(18) . . . . ?
C9 C8 C16 C21 28(2) . . . . ?
C9 C8 C16 C25 158.4(17) . . . . ?
C9 C8 C16 C23 -165.2(16) . . . . ?
C9 C10 C11 N3 173.9(9) . . . . ?
C9 C10 C11 C12 -7.8(16) . . . . ?
C32 C31 C30 N4 -172.9(8) . . . . ?
C32 C31 C30 C29 6.0(14) . . . . ?
C32 C33 C44 C45 -0.7(13) . . . . ?
C5 N1 C1 C2 -0.9(13) . . . . ?
C5 C6 C7 C8 174.5(8) . . . . ?
C30 N4 C26 C27 1.8(17) . . . . ?
C30 C31 C32 C33 -179.7(8) . . . . ?
C30 C29 C28 C27 1(2) . . . . ?
C6 N2 C10 C9 2.3(13) . . . . ?
C6 N2 C10 C11 -178.8(7) . . . . ?
C6 C5 C4 C3 -178.6(9) . . . . ?
C7 C8 C9 C10 -0.6(13) . . . . ?
C7 C8 C16 C17 156.8(15) . . . . ?
C7 C8 C16 C21 -152.1(17) . . . . ?
C7 C8 C16 C25 -22(2) . . . . ?
C7 C8 C16 C23 15(2) . . . . ?
C46 N6 C50 C49 0.2(13) . . . . ?
C46 C45 C44 C33 -177.3(8) . . . . ?
C46 C47 C48 C49 1(3) . . . . ?
C10 N2 C6 C5 -177.4(7) . . . . ?
C10 N2 C6 C7 -0.4(13) . . . . ?
C10 C11 C12 C13 -177.7(10) . . . . ?
C15 N3 C11 C10 178.1(8) . . . . ?
C15 N3 C11 C12 -0.3(14) . . . . ?
C15 C14 C13 C12 -0.4(19) . . . . ?
O1 P1 O3 C61 -21(2) . . . . ?
O1 P1 C37 C36 179.4(16) . . . . ?
O1 P1 C37 C38 5.7(16) . . . . ?
O1 P1 C37 C42 -73.1(18) . . . . ?
O1 P1 C37 C40 128(3) . . . . ?
O1 P1 O2 C59 7(3) . . . . ?
C50 N6 C46 C45 179.0(7) . . . . ?
C50 N6 C46 C47 -0.7(14) . . . . ?
C50 C49 C48 C47 -1(2) . . . . ?
C26 N4 C30 C31 176.6(8) . . . . ?
C26 N4 C30 C29 -2.3(14) . . . . ?
C16 C8 C9 C10 179.2(9) . . . . ?
C16 C8 C7 C6 -177.4(9) . . . . ?
C16 C17 C18 C19 -4(4) . . . . ?
C16 C21 C20 C19 3(4) . . . . ?
C16 C23 C22 C19 4(4) . . . . ?
C34 C33 C44 C45 179.3(8) . . . . ?
C34 C43 C42 C37 1(4) . . . . ?
C34 C41 C40 C37 -7(7) . . . . ?
C11 N3 C15 C14 -0.4(15) . . . . ?
C11 C12 C13 C14 -0.2(19) . . . . ?
O3 P1 C37 C36 -54.9(18) . . . . ?
O3 P1 C37 C38 131.4(14) . . . . ?
O3 P1 C37 C42 52.6(18) . . . . ?
O3 P1 C37 C40 -106(3) . . . . ?
O3 P1 O2 C59 -120(2) . . . . ?
C1 N1 C5 C6 179.6(7) . . . . ?
C1 N1 C5 C4 -0.2(12) . . . . ?
C33 C34 C35 C36 -177.5(14) . . . . ?
C33 C34 C39 C38 178.5(15) . . . . ?
C33 C34 C43 C42 -179(3) . . . . ?
C33 C34 C41 C40 -178(3) . . . . ?
C37 P1 O3 C61 -146(2) . . . . ?
C37 P1 O2 C59 132(2) . . . . ?
C37 C36 C35 C34 -1(3) . . . . ?
C37 C38 C39 C34 -1(3) . . . . ?
C4 C5 C6 N2 179.0(8) . . . . ?
C4 C5 C6 C7 2.3(14) . . . . ?
C4 C3 C2 C1 -0.1(15) . . . . ?
C2 C3 C4 C5 -1.0(15) . . . . ?
O6 P2 C19 C18 -33.3(16) . . . . ?
O6 P2 C19 C20 -87.8(19) . . . . ?
O6 P2 C19 C24 137.3(18) . . . . ?
O6 P2 C19 C22 104.1(17) . . . . ?
O6 P2 O5 C57 -172.8(17) . . . . ?
O6 P2 O5 C55 -1.4(19) . . . . ?
C44 C45 C46 N6 172.8(8) . . . . ?
C44 C45 C46 C47 -7.5(16) . . . . ?
C29 C28 C27 C26 -2(2) . . . . ?
C19 P2 O6 C51 -168(2) . . . . ?
C19 P2 O6 C53 23(2) . . . . ?
C19 P2 O5 C57 76.1(18) . . . . ?
C19 P2 O5 C55 -112.4(18) . . . . ?
C19 C24 C25 C16 11(4) . . . . ?
O5 P2 O6 C51 79(2) . . . . ?
O5 P2 O6 C53 -89(2) . . . . ?
O5 P2 C19 C18 82.9(16) . . . . ?
O5 P2 C19 C20 28.5(19) . . . . ?
O5 P2 C19 C24 -106.5(18) . . . . ?
O5 P2 C19 C22 -139.7(16) . . . . ?
O2 P1 O3 C61 107(2) . . . . ?
O2 P1 C37 C36 53.3(19) . . . . ?
O2 P1 C37 C38 -120.3(15) . . . . ?
O2 P1 C37 C42 160.9(18) . . . . ?
O2 P1 C37 C40 2(3) . . . . ?
C36 C37 C38 C39 9(3) . . . . ?
C38 C37 C36 C35 -8(3) . . . . ?
C35 C34 C33 C32 -26.4(16) . . . . ?
C35 C34 C33 C44 153.7(12) . . . . ?
C35 C34 C39 C38 -8(2) . . . . ?
C39 C34 C33 C32 147.0(11) . . . . ?
C39 C34 C33 C44 -32.9(15) . . . . ?
C39 C34 C35 C36 9(2) . . . . ?
C17 C16 C25 C24 -8(4) . . . . ?
C21 C16 C23 C22 -18(4) . . . . ?
C18 C19 C24 C25 -10(4) . . . . ?
C20 C19 C22 C23 12(3) . . . . ?
C43 C34 C33 C32 -134.7(17) . . . . ?
C43 C34 C33 C44 45.4(19) . . . . ?
C43 C34 C41 C40 -15(5) . . . . ?
C42 C37 C40 C41 29(5) . . . . ?
C41 C34 C33 C32 27(3) . . . . ?
C41 C34 C33 C44 -153(3) . . . . ?
C41 C34 C43 C42 17(4) . . . . ?
C40 C37 C42 C43 -25(4) . . . . ?
C24 C19 C18 C17 6(4) . . . . ?
C25 C16 C17 C18 4(3) . . . . ?
C23 C16 C21 C20 14(4) . . . . ?
C22 C19 C20 C21 -16(3) . . . . ?
